data_4124525
loop_
_publ_author_name
'Yin, S.-C.'
'Grondey, H.'
'Anne, M.'
'Strobel, P.'
'Nazar, L.F.'

_publ_section_title
;
 Electrochemical property: structure relationships in monoclinic Li3-y V2
 (P O4)3
;
_journal_name_full 'Journal of the American Chemical Society'
_journal_page_first 10402
_journal_page_last 10411
_journal_volume 125
_journal_year 2003
_chemical_formula_sum 'O12 P3 V2'
_chemical_name_systematic 'V2 (P O4)3'
_space_group_IT_number 14
_symmetry_space_group_name_Hall '-P 2yn'
_symmetry_space_group_name_H-M 'P 1 21/n 1'
_cell_angle_alpha 90
_cell_angle_beta 89.129
_cell_angle_gamma 90
_cell_formula_units_Z 4
_cell_length_a 8.4067
_cell_length_b 8.5152
_cell_length_c 11.5903
_cell_volume 829.593
_citation_journal_id_ASTM JACSAT
_cod_data_source_file Yin_JACSAT_2003_1861.cif
_cod_data_source_block O12P3V2
_cod_original_cell_volume 829.5926
_cod_original_sg_symbol_Hall '-P 2ybc (x-z,y,z)'
_cod_database_code 4124525

loop_
_symmetry_equiv_pos_as_xyz
x,y,z
-x+1/2,y+1/2,-z+1/2
-x,-y,-z
x-1/2,-y-1/2,z-1/2

loop_
_atom_site_label
_atom_site_type_symbol
_atom_site_fract_x
_atom_site_fract_y
_atom_site_fract_z
_atom_site_occupancy
_atom_site_U_iso_or_equiv
P2 P+5 0.6004 0.1199 0.3591 1 0.0
V2 V+4 0.751018 0.479364 0.379718 1 0.0
O6 O-2 0.6427 0.0145 0.2705 1 0.0
O3 O-2 0.1542 0.0799 0.0233 1 0.0
O7 O-2 0.7135 0.0778 0.473 1 0.0
O4 O-2 0.1268 0.2913 0.1788 1 0.0
P1 P+5 0.1 0.1219 0.1483 1 0.0
O9 O-2 0.9332 0.1817 0.6011 1 0.0
P3 P+5 0.0348 0.266 0.5087 1 0.0
V1 V+4 0.246976 0.457347 0.123862 1 0.0
O5 O-2 0.4382 0.1084 0.3985 1 0.0
O8 O-2 0.6571 0.2809 0.3182 1 0.0
O10 O-2 0.9253 0.3556 0.4336 1 0.0
O1 O-2 0.9186 0.095 0.1694 1 0.0
O12 O-2 0.1677 0.3454 0.5564 1 0.0
O11 O-2 0.0885 0.1287 0.4093 1 0.0
O2 O-2 0.2087 0.027 0.235 1 0.0
